data_2022745
loop_
_publ_author_name
'Vinaya, ?'
'Anil Kumar, Haleyur G.'
'Mohan Kumar, Thaluru M.'
'Lakshmana, Beliyaiah'
'Basavaraju, Yeriyur B.'
'Yathirajan, Hemmige S.'
'Parkin, Sean'

_publ_section_title
;
 Syntheses, crystal structures and Hirshfeld surface analyses of four
 mol-ecular salts of amitriptynol.
;
_journal_coeditor_code HB8061
_journal_issue 'Pt 5'
_journal_name_full 'Acta crystallographica. Section E, Crystallographic communications'
_journal_page_first 451
_journal_page_last 457
_journal_paper_doi 10.1107/S2056989023003225
_journal_volume 79
_journal_year 2023
_chemical_formula_iupac 'C20 H26 N O +, C7 H4 Cl O2 -'
_chemical_formula_moiety 'C20 H26 N O +, C7 H4 Cl O2 -'
_chemical_formula_sum 'C27 H30 Cl N O3'
_chemical_formula_weight 451.97
_chemical_name_common
;
Amitriptynolium 2-chlorobenzoate
;
_chemical_name_systematic
'(3-{2-Hydroxytricyclo[9.4.0.0^3,8^]pentadeca-1(11),3,5,7,12,14-hexaen-2-yl}propyl)dimethylazanium 2-chlorobenzoate'
_space_group_crystal_system monoclinic
_space_group_IT_number 14
_space_group_name_Hall '-P 2yn'
_space_group_name_H-M_alt 'P 1 21/n 1'
_atom_sites_solution_hydrogens mixed
_atom_sites_solution_primary direct
_atom_sites_solution_secondary difmap
_audit_creation_method 'SHELXL-2019/2 and CIFFIX'
_cell_angle_alpha 90
_cell_angle_beta 95.3590(10)
_cell_angle_gamma 90
_cell_formula_units_Z 4
_cell_length_a 6.7576(2)
_cell_length_b 22.9081(6)
_cell_length_c 14.9477(3)
_cell_measurement_reflns_used 9897
_cell_measurement_temperature 180(2)
_cell_measurement_theta_max 27.47
_cell_measurement_theta_min 2.88
_cell_volume 2303.85(10)
_computing_cell_refinement
;
<i>APEX3</i> (Bruker, 2016)
;
_computing_data_collection
;
<i>APEX3</i> (Bruker, 2016)
;
_computing_data_reduction
;
<i>APEX3</i> (Bruker, 2016)
;
_computing_molecular_graphics
;
<i>XP</i> in <i>SHELXTL</i> (Sheldrick, 2008)
;
_computing_publication_material
;
<i>SHELX</i> (Sheldrick, 2008) and <i>publCIF</i> (Westrip,
2010)
;
_computing_structure_refinement
;
<i>SHELXL2019/2</i> (Sheldrick, 2015b)
;
_computing_structure_solution
;
<i>SHELXT</i> (Sheldrick, 2015a)
;
_diffrn_ambient_temperature 180(2)
_diffrn_detector_area_resol_mean 7.41
_diffrn_measured_fraction_theta_full 0.998
_diffrn_measured_fraction_theta_max 0.997
_diffrn_measurement_device_type 'Bruker D8 Venture dual source'
_diffrn_measurement_method '\f and \w scans'
_diffrn_radiation_type MoK\a
_diffrn_radiation_wavelength 0.71073
_diffrn_reflns_av_R_equivalents 0.0392
_diffrn_reflns_av_unetI/netI 0.0265
_diffrn_reflns_limit_h_max 8
_diffrn_reflns_limit_h_min -8
_diffrn_reflns_limit_k_max 29
_diffrn_reflns_limit_k_min -29
_diffrn_reflns_limit_l_max 19
_diffrn_reflns_limit_l_min -19
_diffrn_reflns_number 35872
_diffrn_reflns_theta_full 25.242
_diffrn_reflns_theta_max 27.499
_diffrn_reflns_theta_min 2.244
_diffrn_source microsource
_exptl_absorpt_coefficient_mu 0.195
_exptl_absorpt_correction_T_max 0.959
_exptl_absorpt_correction_T_min 0.848
_exptl_absorpt_correction_type multi-scan
_exptl_absorpt_process_details
;
(<i>SADABS</i>; Krause <i>et al.</i>,  2015)
;
_exptl_crystal_colour colourless
_exptl_crystal_density_diffrn 1.303
_exptl_crystal_description block
_exptl_crystal_F_000 960
_exptl_crystal_size_max 0.220
_exptl_crystal_size_mid 0.160
_exptl_crystal_size_min 0.120
_refine_diff_density_max 0.633
_refine_diff_density_min -0.612
_refine_ls_extinction_coef 0.0055(11)
_refine_ls_extinction_expression Fc^*^=kFc[1+0.001xFc^2^\l^3^/sin(2\q)]^-1/4^
_refine_ls_extinction_method
;
<i>SHELXL2019/2</i> (Sheldrick, 2015b)
;
_refine_ls_goodness_of_fit_ref 1.028
_refine_ls_hydrogen_treatment mixed
_refine_ls_matrix_type full
_refine_ls_number_parameters 380
_refine_ls_number_reflns 5279
_refine_ls_number_restraints 404
_refine_ls_restrained_S_all 1.123
_refine_ls_R_factor_all 0.0607
_refine_ls_R_factor_gt 0.0447
_refine_ls_shift/su_max 0.001
_refine_ls_shift/su_mean 0.000
_refine_ls_structure_factor_coef Fsqd
_refine_ls_weighting_details 'w=1/[\s^2^(Fo^2^)+(0.0344P)^2^+1.4657P] where P=(Fo^2^+2Fc^2^)/3'
_refine_ls_weighting_scheme calc
_refine_ls_wR_factor_gt 0.0991
_refine_ls_wR_factor_ref 0.1102
_reflns_number_gt 4188
_reflns_number_total 5279
_reflns_threshold_expression 'I > 2\s(I)'
_cod_data_source_file hb8061sup1.cif
_cod_data_source_block III
_cod_depositor_comments 'Adding full bibliography for 2022743--2022746.cif.'
_cod_original_sg_symbol_H-M 'P 21/n'
_cod_database_code 2022745
_cod_database_fobs_code 2022745
_shelx_space_group_comment
;
The symmetry employed for this shelxl refinement is uniquely defined
by the following loop, which should always be used as a source of
symmetry information in preference to the above space-group names.
They are only intended as comments.
;
_shelx_estimated_absorpt_t_min 0.958
_shelx_estimated_absorpt_t_max 0.977

loop_
_space_group_symop_operation_xyz
'x, y, z'
'-x+1/2, y+1/2, -z+1/2'
'-x, -y, -z'
'x-1/2, -y-1/2, z-1/2'

loop_
_atom_site_type_symbol
_atom_site_label
_atom_site_fract_x
_atom_site_fract_y
_atom_site_fract_z
_atom_site_U_iso_or_equiv
_atom_site_adp_type
_atom_site_calc_flag
_atom_site_occupancy
_atom_site_disorder_assembly
_atom_site_disorder_group
O O1 1.08766(18) 0.71374(6) 0.68005(9) 0.0388(3) Uani d 1 . .
H H1O 1.105(3) 0.6787(11) 0.6624(15) 0.054(7) Uiso d 1 . .
N N1 0.6010(2) 0.61029(6) 0.46779(9) 0.0297(3) Uani d 1 . .
H H1N 0.560(3) 0.5931(9) 0.5248(14) 0.048(6) Uiso d 1 . .
C C1 0.8566(3) 0.79026(7) 0.68891(11) 0.0340(4) Uani d 1 . .
C C2 1.0026(3) 0.82305(8) 0.65383(12) 0.0452(5) Uani d 1 . .
H H2 1.119208 0.804054 0.637893 0.054 Uiso calc 1 . .
C C3 0.9839(4) 0.88324(9) 0.64107(14) 0.0583(6) Uani d 1 . .
H H3 1.087910 0.904653 0.617711 0.070 Uiso calc 1 . .
C C4 0.8163(4) 0.91134(9) 0.66215(13) 0.0519(6) Uani d 1 . .
H H4 0.802576 0.952324 0.654118 0.062 Uiso calc 1 . .
C C5 0.6703(3) 0.87968(9) 0.69468(15) 0.0523(5) Uani d 1 . .
H H5 0.552625 0.899131 0.708215 0.063 Uiso calc 1 . .
C C6 0.6852(3) 0.81968(8) 0.70920(17) 0.0521(5) Uani d 1 . .
C C7 0.5037(4) 0.78841(14) 0.7261(2) 0.0413(6) Uani d 0.585(3) A 1
H H7A 0.479064 0.755636 0.683309 0.050 Uiso calc 0.585(3) A 1
H H7B 0.387589 0.814958 0.719918 0.050 Uiso calc 0.585(3) A 1
C C8 0.5401(5) 0.76585(19) 0.8220(2) 0.0460(7) Uani d 0.585(3) A 1
H H8A 0.413604 0.748711 0.837966 0.055 Uiso calc 0.585(3) A 1
H H8B 0.567508 0.800205 0.861352 0.055 Uiso calc 0.585(3) A 1
C C9 0.7129(3) 0.71860(11) 0.84866(13) 0.0536(6) Uani d 1 . .
C C7' 0.5369(7) 0.7976(2) 0.7851(4) 0.0413(6) Uani d 0.415(3) A 2
H H7'A 0.584189 0.816270 0.842941 0.050 Uiso calc 0.415(3) A 2
H H7'B 0.402748 0.813447 0.767179 0.050 Uiso calc 0.415(3) A 2
C C8' 0.5133(6) 0.7327(2) 0.8032(4) 0.0460(7) Uani d 0.415(3) A 2
H H8'A 0.406685 0.725218 0.842848 0.055 Uiso calc 0.415(3) A 2
H H8'B 0.485756 0.710332 0.746685 0.055 Uiso calc 0.415(3) A 2
C C10 0.7166(4) 0.70071(12) 0.93794(14) 0.0628(7) Uani d 1 . .
H H10 0.604666 0.708795 0.969898 0.075 Uiso calc 1 . .
C C11 0.8748(4) 0.67204(10) 0.98133(14) 0.0553(6) Uani d 1 . .
H H11 0.872768 0.660390 1.042233 0.066 Uiso calc 1 . .
C C12 1.0359(4) 0.66044(9) 0.93555(14) 0.0543(6) Uani d 1 . .
H H12 1.148164 0.640996 0.964731 0.065 Uiso calc 1 . .
C C13 1.0353(3) 0.67713(8) 0.84621(13) 0.0427(4) Uani d 1 . .
H H13 1.147668 0.668280 0.814937 0.051 Uiso calc 1 . .
C C14 0.8757(2) 0.70636(7) 0.80106(11) 0.0328(4) Uani d 1 . .
C C15 0.8907(2) 0.72385(7) 0.70189(11) 0.0306(4) Uani d 1 . .
C C16 0.7494(2) 0.68667(7) 0.63750(11) 0.0302(3) Uani d 1 . .
H H16A 0.781845 0.644864 0.647117 0.036 Uiso calc 1 . .
H H16B 0.610943 0.692780 0.652065 0.036 Uiso calc 1 . .
C C17 0.7636(3) 0.70177(8) 0.53891(11) 0.0376(4) Uani d 1 . .
H H17A 0.758925 0.744767 0.532353 0.045 Uiso calc 1 . .
H H17B 0.894424 0.688522 0.521902 0.045 Uiso calc 1 . .
C C18 0.6024(3) 0.67544(7) 0.47353(11) 0.0373(4) Uani d 1 . .
H H18A 0.471694 0.688457 0.490970 0.045 Uiso calc 1 . .
H H18B 0.617271 0.691320 0.412923 0.045 Uiso calc 1 . .
C C19 0.7946(3) 0.58483(9) 0.44969(13) 0.0428(4) Uani d 1 . .
H H19A 0.782727 0.542242 0.446047 0.064 Uiso calc 1 . .
H H19B 0.895551 0.595334 0.498382 0.064 Uiso calc 1 . .
H H19C 0.833659 0.600058 0.392648 0.064 Uiso calc 1 . .
C C20 0.4418(3) 0.59129(9) 0.39854(13) 0.0467(5) Uani d 1 . .
H H20A 0.466060 0.608124 0.340281 0.070 Uiso calc 1 . .
H H20B 0.312640 0.604628 0.415442 0.070 Uiso calc 1 . .
H H20C 0.441801 0.548605 0.394234 0.070 Uiso calc 1 . .
Cl Cl1 -0.05707(7) 0.52215(2) 0.69053(3) 0.04297(16) Uani d 0.9600(15) B 1
O O2 0.4875(4) 0.55670(15) 0.60797(16) 0.0359(6) Uani d 0.9600(15) B 1
O O3 0.2218(4) 0.61482(13) 0.60465(13) 0.0406(4) Uani d 0.9600(15) B 1
C C21 0.3407(3) 0.57905(8) 0.64190(12) 0.0294(4) Uani d 0.9600(15) B 1
C C22 0.3192(3) 0.56105(7) 0.73778(11) 0.0303(4) Uani d 0.9600(15) B 1
C C23 0.1495(3) 0.53554(7) 0.76610(12) 0.0325(4) Uani d 0.9600(15) B 1
C C24 0.1385(3) 0.52015(9) 0.85523(13) 0.0425(5) Uani d 0.9600(15) B 1
H H24 0.022568 0.501828 0.873292 0.051 Uiso calc 0.9600(15) B 1
C C25 0.2976(4) 0.53169(9) 0.91742(13) 0.0499(5) Uani d 0.9600(15) B 1
H H25 0.290500 0.521547 0.978665 0.060 Uiso calc 0.9600(15) B 1
C C26 0.4667(4) 0.55782(9) 0.89141(14) 0.0491(5) Uani d 0.9600(15) B 1
H H26 0.575063 0.566423 0.934541 0.059 Uiso calc 0.9600(15) B 1
C C27 0.4770(4) 0.57139(12) 0.80175(17) 0.0417(5) Uani d 0.9600(15) B 1
H H27 0.595325 0.588246 0.783629 0.050 Uiso calc 0.9600(15) B 1
Cl Cl1' 0.564(2) 0.5767(8) 0.8173(12) 0.053(4) Uani d 0.0400(15) B 2
O O2' 0.488(9) 0.561(4) 0.622(5) 0.0359(6) Uani d 0.0400(15) B 2
O O3' 0.225(10) 0.618(3) 0.586(4) 0.0406(4) Uani d 0.0400(15) B 2
C C21' 0.317(5) 0.5805(11) 0.6330(19) 0.0294(4) Uani d 0.0400(15) B 2
C C22' 0.226(3) 0.5557(6) 0.7133(13) 0.035(3) Uani d 0.0400(15) B 2
C C23' 0.322(2) 0.5517(6) 0.7991(13) 0.042(2) Uani d 0.0400(15) B 2
C C24' 0.230(3) 0.5285(10) 0.8706(14) 0.042(3) Uani d 0.0400(15) B 2
H H24' 0.299591 0.526275 0.928789 0.051 Uiso calc 0.0400(15) B 2
C C25' 0.037(4) 0.5087(11) 0.8556(17) 0.041(3) Uani d 0.0400(15) B 2
H H25' -0.026900 0.492706 0.903833 0.049 Uiso calc 0.0400(15) B 2
C C26' -0.063(3) 0.5119(11) 0.7711(18) 0.039(3) Uani d 0.0400(15) B 2
H H26' -0.198774 0.501143 0.761498 0.047 Uiso calc 0.0400(15) B 2
C C27' 0.039(4) 0.531(2) 0.7004(16) 0.040(3) Uani d 0.0400(15) B 2
H H27' -0.022587 0.527469 0.640815 0.048 Uiso calc 0.0400(15) B 2

loop_
_atom_site_aniso_label
_atom_site_aniso_U_11
_atom_site_aniso_U_22
_atom_site_aniso_U_33
_atom_site_aniso_U_12
_atom_site_aniso_U_13
_atom_site_aniso_U_23
O1 0.0272(6) 0.0374(7) 0.0526(8) -0.0017(5) 0.0073(5) -0.0064(6)
N1 0.0364(7) 0.0252(7) 0.0272(7) -0.0008(6) 0.0006(6) -0.0023(5)
C1 0.0378(9) 0.0294(8) 0.0326(8) -0.0031(7) -0.0077(7) -0.0076(7)
C2 0.0652(13) 0.0391(10) 0.0330(9) -0.0016(9) 0.0144(9) -0.0006(8)
C3 0.0934(18) 0.0407(11) 0.0437(11) -0.0089(12) 0.0217(11) 0.0096(9)
C4 0.0881(17) 0.0306(10) 0.0352(10) 0.0043(10) -0.0035(10) -0.0006(8)
C5 0.0570(13) 0.0329(10) 0.0637(13) 0.0093(9) -0.0126(10) -0.0106(9)
C6 0.0381(10) 0.0302(9) 0.0863(16) -0.0002(8) -0.0040(10) -0.0095(10)
C7 0.0304(12) 0.0422(14) 0.0501(15) 0.0058(10) -0.0025(12) -0.0013(13)
C8 0.0282(12) 0.063(2) 0.0472(16) 0.0013(16) 0.0083(11) -0.0021(16)
C9 0.0333(10) 0.0894(16) 0.0375(10) 0.0030(10) 0.0004(8) -0.0034(10)
C7' 0.0304(12) 0.0422(14) 0.0501(15) 0.0058(10) -0.0025(12) -0.0013(13)
C8' 0.0282(12) 0.063(2) 0.0472(16) 0.0013(16) 0.0083(11) -0.0021(16)
C10 0.0507(13) 0.100(2) 0.0389(11) 0.0042(13) 0.0082(9) -0.0066(12)
C11 0.0745(15) 0.0563(13) 0.0349(10) 0.0040(11) 0.0031(10) -0.0071(9)
C12 0.0716(15) 0.0438(11) 0.0456(11) 0.0219(10) -0.0053(10) -0.0012(9)
C13 0.0511(11) 0.0340(9) 0.0430(10) 0.0139(8) 0.0038(8) -0.0046(8)
C14 0.0331(9) 0.0300(8) 0.0345(8) -0.0054(7) -0.0013(7) -0.0097(7)
C15 0.0251(8) 0.0284(8) 0.0377(9) -0.0008(6) 0.0005(6) -0.0050(7)
C16 0.0318(8) 0.0249(8) 0.0337(8) -0.0024(6) 0.0021(7) -0.0041(6)
C17 0.0509(11) 0.0283(8) 0.0335(9) -0.0088(8) 0.0032(8) -0.0039(7)
C18 0.0543(11) 0.0248(8) 0.0315(8) 0.0009(8) -0.0031(8) -0.0010(6)
C19 0.0442(10) 0.0420(10) 0.0441(10) 0.0038(8) 0.0145(8) -0.0055(8)
C20 0.0562(12) 0.0408(10) 0.0394(10) -0.0063(9) -0.0146(9) -0.0058(8)
Cl1 0.0367(3) 0.0428(3) 0.0493(3) -0.0071(2) 0.0036(2) 0.0053(2)
O2 0.0367(7) 0.0329(9) 0.0401(12) 0.0059(6) 0.0139(7) 0.0008(10)
O3 0.0401(7) 0.0446(8) 0.0377(12) 0.0127(6) 0.0075(8) 0.0074(8)
C21 0.0290(9) 0.0262(8) 0.0333(8) -0.0014(6) 0.0047(7) -0.0028(6)
C22 0.0326(9) 0.0264(8) 0.0323(9) 0.0067(7) 0.0052(7) -0.0017(7)
C23 0.0391(9) 0.0258(8) 0.0334(8) 0.0049(7) 0.0070(7) -0.0007(7)
C24 0.0569(12) 0.0332(10) 0.0398(10) 0.0022(9) 0.0167(9) 0.0022(8)
C25 0.0778(15) 0.0420(11) 0.0302(9) 0.0102(10) 0.0059(10) 0.0026(8)
C26 0.0595(13) 0.0473(12) 0.0382(10) 0.0089(10) -0.0078(9) -0.0039(9)
C27 0.0390(13) 0.0429(12) 0.0423(12) 0.0051(11) -0.0003(11) -0.0012(9)
Cl1' 0.059(8) 0.051(7) 0.050(7) 0.004(7) 0.006(7) 0.003(6)
O2' 0.0367(7) 0.0329(9) 0.0401(12) 0.0059(6) 0.0139(7) 0.0008(10)
O3' 0.0401(7) 0.0446(8) 0.0377(12) 0.0127(6) 0.0075(8) 0.0074(8)
C21' 0.0290(9) 0.0262(8) 0.0333(8) -0.0014(6) 0.0047(7) -0.0028(6)
C22' 0.038(4) 0.030(4) 0.038(4) 0.004(4) 0.005(4) -0.003(4)
C23' 0.051(4) 0.037(4) 0.038(4) 0.005(4) 0.004(4) 0.000(4)
C24' 0.056(4) 0.037(4) 0.035(4) 0.005(4) 0.006(4) 0.002(4)
C25' 0.056(5) 0.033(5) 0.034(5) 0.004(5) 0.009(5) 0.003(5)
C26' 0.049(5) 0.033(5) 0.036(5) 0.002(5) 0.010(5) 0.002(5)
C27' 0.043(6) 0.035(6) 0.042(6) 0.003(6) 0.006(6) -0.001(6)

loop_
_atom_type_symbol
_atom_type_description
_atom_type_scat_dispersion_real
_atom_type_scat_dispersion_imag
_atom_type_scat_source
C C 0.0033 0.0016 'International Tables Vol C Tables 4.2.6.8 and 6.1.1.4'
H H 0.0000 0.0000 'International Tables Vol C Tables 4.2.6.8 and 6.1.1.4'
N N 0.0061 0.0033 'International Tables Vol C Tables 4.2.6.8 and 6.1.1.4'
O O 0.0106 0.0060 'International Tables Vol C Tables 4.2.6.8 and 6.1.1.4'
Cl Cl 0.1484 0.1585 'International Tables Vol C Tables 4.2.6.8 and 6.1.1.4'

loop_
_geom_angle_atom_site_label_1
_geom_angle_atom_site_label_2
_geom_angle_atom_site_label_3
_geom_angle_site_symmetry_1
_geom_angle_site_symmetry_3
_geom_angle
_geom_angle_publ_flag
C15 O1 H1O . . 112.3(15) ?
C19 N1 C20 . . 110.60(14) ?
C19 N1 C18 . . 113.77(14) ?
C20 N1 C18 . . 109.41(13) ?
C19 N1 H1N . . 108.8(12) ?
C20 N1 H1N . . 103.6(12) ?
C18 N1 H1N . . 110.2(12) ?
C2 C1 C6 . . 117.12(17) ?
C2 C1 C15 . . 118.58(16) ?
C6 C1 C15 . . 124.29(16) ?
C1 C2 C3 . . 122.0(2) ?
C1 C2 H2 . . 119.0 ?
C3 C2 H2 . . 119.0 ?
C4 C3 C2 . . 120.0(2) ?
C4 C3 H3 . . 120.0 ?
C2 C3 H3 . . 120.0 ?
C5 C4 C3 . . 118.64(19) ?
C5 C4 H4 . . 120.7 ?
C3 C4 H4 . . 120.7 ?
C4 C5 C6 . . 122.8(2) ?
C4 C5 H5 . . 118.6 ?
C6 C5 H5 . . 118.6 ?
C5 C6 C1 . . 119.4(2) ?
C5 C6 C7 . . 117.4(2) ?
C1 C6 C7 . . 121.8(2) ?
C5 C6 C7' . . 111.6(2) ?
C1 C6 C7' . . 124.5(2) ?
C6 C7 C8 . . 105.3(3) ?
C6 C7 H7A . . 110.7 ?
C8 C7 H7A . . 110.7 ?
C6 C7 H7B . . 110.7 ?
C8 C7 H7B . . 110.7 ?
H7A C7 H7B . . 108.8 ?
C7 C8 C9 . . 120.7(3) ?
C7 C8 H8A . . 107.2 ?
C9 C8 H8A . . 107.2 ?
C7 C8 H8B . . 107.2 ?
C9 C8 H8B . . 107.2 ?
H8A C8 H8B . . 106.8 ?
C14 C9 C10 . . 119.00(19) ?
C14 C9 C8' . . 122.4(3) ?
C10 C9 C8' . . 115.9(3) ?
C14 C9 C8 . . 126.6(2) ?
C10 C9 C8 . . 112.5(2) ?
C8' C7' C6 . . 119.9(4) ?
C8' C7' H7'A . . 107.4 ?
C6 C7' H7'A . . 107.4 ?
C8' C7' H7'B . . 107.4 ?
C6 C7' H7'B . . 107.4 ?
H7'A C7' H7'B . . 106.9 ?
C9 C8' C7' . . 100.8(4) ?
C9 C8' H8'A . . 111.6 ?
C7' C8' H8'A . . 111.6 ?
C9 C8' H8'B . . 111.6 ?
C7' C8' H8'B . . 111.6 ?
H8'A C8' H8'B . . 109.4 ?
C11 C10 C9 . . 122.7(2) ?
C11 C10 H10 . . 118.7 ?
C9 C10 H10 . . 118.7 ?
C12 C11 C10 . . 118.7(2) ?
C12 C11 H11 . . 120.6 ?
C10 C11 H11 . . 120.6 ?
C11 C12 C13 . . 119.8(2) ?
C11 C12 H12 . . 120.1 ?
C13 C12 H12 . . 120.1 ?
C12 C13 C14 . . 122.15(19) ?
C12 C13 H13 . . 118.9 ?
C14 C13 H13 . . 118.9 ?
C13 C14 C9 . . 117.59(17) ?
C13 C14 C15 . . 118.19(15) ?
C9 C14 C15 . . 124.22(16) ?
O1 C15 C16 . . 107.76(13) ?
O1 C15 C14 . . 108.96(13) ?
C16 C15 C14 . . 111.19(13) ?
O1 C15 C1 . . 105.28(13) ?
C16 C15 C1 . . 112.76(13) ?
C14 C15 C1 . . 110.61(13) ?
C17 C16 C15 . . 112.66(14) ?
C17 C16 H16A . . 109.1 ?
C15 C16 H16A . . 109.1 ?
C17 C16 H16B . . 109.1 ?
C15 C16 H16B . . 109.1 ?
H16A C16 H16B . . 107.8 ?
C18 C17 C16 . . 115.17(15) ?
C18 C17 H17A . . 108.5 ?
C16 C17 H17A . . 108.5 ?
C18 C17 H17B . . 108.5 ?
C16 C17 H17B . . 108.5 ?
H17A C17 H17B . . 107.5 ?
N1 C18 C17 . . 115.70(14) ?
N1 C18 H18A . . 108.4 ?
C17 C18 H18A . . 108.4 ?
N1 C18 H18B . . 108.4 ?
C17 C18 H18B . . 108.4 ?
H18A C18 H18B . . 107.4 ?
N1 C19 H19A . . 109.5 ?
N1 C19 H19B . . 109.5 ?
H19A C19 H19B . . 109.5 ?
N1 C19 H19C . . 109.5 ?
H19A C19 H19C . . 109.5 ?
H19B C19 H19C . . 109.5 ?
N1 C20 H20A . . 109.5 ?
N1 C20 H20B . . 109.5 ?
H20A C20 H20B . . 109.5 ?
N1 C20 H20C . . 109.5 ?
H20A C20 H20C . . 109.5 ?
H20B C20 H20C . . 109.5 ?
O3 C21 O2 . . 125.90(17) ?
O3 C21 C22 . . 119.30(15) ?
O2 C21 C22 . . 114.76(15) ?
C27 C22 C23 . . 117.80(18) ?
C27 C22 C21 . . 118.17(18) ?
C23 C22 C21 . . 124.02(16) ?
C24 C23 C22 . . 121.31(18) ?
C24 C23 Cl1 . . 117.88(15) ?
C22 C23 Cl1 . . 120.80(13) ?
C25 C24 C23 . . 119.4(2) ?
C25 C24 H24 . . 120.3 ?
C23 C24 H24 . . 120.3 ?
C26 C25 C24 . . 120.51(19) ?
C26 C25 H25 . . 119.7 ?
C24 C25 H25 . . 119.7 ?
C25 C26 C27 . . 119.3(2) ?
C25 C26 H26 . . 120.4 ?
C27 C26 H26 . . 120.4 ?
C26 C27 C22 . . 121.7(2) ?
C26 C27 H27 . . 119.2 ?
C22 C27 H27 . . 119.2 ?
O3' C21' O2' . . 125.6(16) ?
O3' C21' C22' . . 119.5(15) ?
O2' C21' C22' . . 114.8(14) ?
C27' C22' C23' . . 116.5(10) ?
C27' C22' C21' . . 118.5(13) ?
C23' C22' C21' . . 124.8(13) ?
C22' C23' C24' . . 122.3(11) ?
C22' C23' Cl1' . . 118.6(11) ?
C24' C23' Cl1' . . 119.2(11) ?
C25' C24' C23' . . 118.9(12) ?
C25' C24' H24' . . 120.6 ?
C23' C24' H24' . . 120.6 ?
C26' C25' C24' . . 120.5(12) ?
C26' C25' H25' . . 119.8 ?
C24' C25' H25' . . 119.8 ?
C25' C26' C27' . . 118.7(12) ?
C25' C26' H26' . . 120.6 ?
C27' C26' H26' . . 120.6 ?
C22' C27' C26' . . 122.4(13) ?
C22' C27' H27' . . 118.8 ?
C26' C27' H27' . . 118.8 ?

loop_
_geom_bond_atom_site_label_1
_geom_bond_atom_site_label_2
_geom_bond_site_symmetry_2
_geom_bond_distance
_geom_bond_publ_flag
O1 C15 . 1.418(2) ?
O1 H1O . 0.86(2) ?
N1 C19 . 1.480(2) ?
N1 C20 . 1.487(2) ?
N1 C18 . 1.495(2) ?
N1 H1N . 1.00(2) ?
C1 C2 . 1.382(3) ?
C1 C6 . 1.398(3) ?
C1 C15 . 1.548(2) ?
C2 C3 . 1.396(3) ?
C2 H2 . 0.9500 ?
C3 C4 . 1.365(3) ?
C3 H3 . 0.9500 ?
C4 C5 . 1.351(3) ?
C4 H4 . 0.9500 ?
C5 C6 . 1.394(3) ?
C5 H5 . 0.9500 ?
C6 C7 . 1.463(4) ?
C6 C7' . 1.662(5) ?
C7 C8 . 1.522(4) ?
C7 H7A . 0.9900 ?
C7 H7B . 0.9900 ?
C8 C9 . 1.615(4) ?
C8 H8A . 0.9900 ?
C8 H8B . 0.9900 ?
C9 C14 . 1.394(3) ?
C9 C10 . 1.394(3) ?
C9 C8' . 1.488(5) ?
C7' C8' . 1.523(6) ?
C7' H7'A . 0.9900 ?
C7' H7'B . 0.9900 ?
C8' H8'A . 0.9900 ?
C8' H8'B . 0.9900 ?
C10 C11 . 1.366(3) ?
C10 H10 . 0.9500 ?
C11 C12 . 1.365(3) ?
C11 H11 . 0.9500 ?
C12 C13 . 1.389(3) ?
C12 H12 . 0.9500 ?
C13 C14 . 1.389(2) ?
C13 H13 . 0.9500 ?
C14 C15 . 1.548(2) ?
C15 C16 . 1.547(2) ?
C16 C17 . 1.525(2) ?
C16 H16A . 0.9900 ?
C16 H16B . 0.9900 ?
C17 C18 . 1.519(2) ?
C17 H17A . 0.9900 ?
C17 H17B . 0.9900 ?
C18 H18A . 0.9900 ?
C18 H18B . 0.9900 ?
C19 H19A . 0.9800 ?
C19 H19B . 0.9800 ?
C19 H19C . 0.9800 ?
C20 H20A . 0.9800 ?
C20 H20B . 0.9800 ?
C20 H20C . 0.9800 ?
Cl1 C23 . 1.7388(19) ?
O2 C21 . 1.264(2) ?
O3 C21 . 1.243(2) ?
C21 C22 . 1.511(2) ?
C22 C27 . 1.384(3) ?
C22 C23 . 1.388(2) ?
C23 C24 . 1.387(3) ?
C24 C25 . 1.380(3) ?
C24 H24 . 0.9500 ?
C25 C26 . 1.378(3) ?
C25 H25 . 0.9500 ?
C26 C27 . 1.384(3) ?
C26 H26 . 0.9500 ?
C27 H27 . 0.9500 ?
Cl1' C23' . 1.729(9) ?
O2' C21' . 1.264(9) ?
O3' C21' . 1.243(9) ?
C21' C22' . 1.510(9) ?
C22' C27' . 1.380(10) ?
C22' C23' . 1.385(9) ?
C23' C24' . 1.389(9) ?
C24' C25' . 1.379(10) ?
C24' H24' . 0.9500 ?
C25' C26' . 1.378(10) ?
C25' H25' . 0.9500 ?
C26' C27' . 1.385(10) ?
C26' H26' . 0.9500 ?
C27' H27' . 0.9500 ?

loop_
_geom_hbond_atom_site_label_D
_geom_hbond_atom_site_label_H
_geom_hbond_atom_site_label_A
_geom_hbond_site_symmetry_A
_geom_hbond_distance_DH
_geom_hbond_distance_HA
_geom_hbond_distance_DA
_geom_hbond_angle_DHA
_geom_hbond_publ_flag
O1 H1O O3 1_655 0.86(2) 1.91(2) 2.724(3) 159(2) yes
O1 H1O O3' 1_655 0.86(2) 2.02(8) 2.81(8) 153(3) yes
N1 H1N O2 . 1.00(2) 1.61(2) 2.605(2) 171.5(19) yes
N1 H1N O2' . 1.00(2) 1.73(4) 2.73(4) 178(4) yes
N1 H1N O3' . 1.00(2) 2.58(5) 3.23(5) 122.4(16) yes
C19 H19B O3 1_655 0.98 2.63 3.595(4) 167 yes
C19 H19B O3' 1_655 0.98 2.52 3.47(9) 162 yes
C20 H20C O2 3_666 0.98 2.46 3.426(4) 169 yes
C20 H20C O2' 3_666 0.98 2.57 3.54(10) 169 yes

loop_
_geom_torsion_atom_site_label_1
_geom_torsion_atom_site_label_2
_geom_torsion_atom_site_label_3
_geom_torsion_atom_site_label_4
_geom_torsion_site_symmetry_1
_geom_torsion_site_symmetry_2
_geom_torsion_site_symmetry_3
_geom_torsion_site_symmetry_4
_geom_torsion
_geom_torsion_publ_flag
C6 C1 C2 C3 . . . . 1.7(3) ?
C15 C1 C2 C3 . . . . -179.25(17) ?
C1 C2 C3 C4 . . . . -1.0(3) ?
C2 C3 C4 C5 . . . . -0.4(3) ?
C3 C4 C5 C6 . . . . 1.2(3) ?
C4 C5 C6 C1 . . . . -0.6(3) ?
C4 C5 C6 C7 . . . . -167.3(2) ?
C4 C5 C6 C7' . . . . 156.6(3) ?
C2 C1 C6 C5 . . . . -0.9(3) ?
C15 C1 C6 C5 . . . . -179.91(18) ?
C2 C1 C6 C7 . . . . 165.2(2) ?
C15 C1 C6 C7 . . . . -13.8(3) ?
C2 C1 C6 C7' . . . . -154.9(3) ?
C15 C1 C6 C7' . . . . 26.1(3) ?
C5 C6 C7 C8 . . . . -115.1(3) ?
C1 C6 C7 C8 . . . . 78.5(3) ?
C6 C7 C8 C9 . . . . -64.1(4) ?
C7 C8 C9 C14 . . . . 19.6(5) ?
C7 C8 C9 C10 . . . . -176.6(3) ?
C5 C6 C7' C8' . . . . 173.2(3) ?
C1 C6 C7' C8' . . . . -31.1(5) ?
C14 C9 C8' C7' . . . . -83.4(4) ?
C10 C9 C8' C7' . . . . 115.6(3) ?
C6 C7' C8' C9 . . . . 69.8(5) ?
C14 C9 C10 C11 . . . . 0.7(4) ?
C8' C9 C10 C11 . . . . 162.3(3) ?
C8 C9 C10 C11 . . . . -164.4(3) ?
C9 C10 C11 C12 . . . . 0.1(4) ?
C10 C11 C12 C13 . . . . -0.8(3) ?
C11 C12 C13 C14 . . . . 0.9(3) ?
C12 C13 C14 C9 . . . . -0.2(3) ?
C12 C13 C14 C15 . . . . 179.15(18) ?
C10 C9 C14 C13 . . . . -0.6(3) ?
C8' C9 C14 C13 . . . . -161.0(3) ?
C8 C9 C14 C13 . . . . 162.2(2) ?
C10 C9 C14 C15 . . . . -179.9(2) ?
C8' C9 C14 C15 . . . . 19.8(4) ?
C8 C9 C14 C15 . . . . -17.1(3) ?
C13 C14 C15 O1 . . . . -9.3(2) ?
C9 C14 C15 O1 . . . . 169.98(17) ?
C13 C14 C15 C16 . . . . 109.36(17) ?
C9 C14 C15 C16 . . . . -71.4(2) ?
C13 C14 C15 C1 . . . . -124.55(16) ?
C9 C14 C15 C1 . . . . 54.7(2) ?
C2 C1 C15 O1 . . . . 5.5(2) ?
C6 C1 C15 O1 . . . . -175.44(17) ?
C2 C1 C15 C16 . . . . -111.70(17) ?
C6 C1 C15 C16 . . . . 67.3(2) ?
C2 C1 C15 C14 . . . . 123.10(17) ?
C6 C1 C15 C14 . . . . -57.9(2) ?
O1 C15 C16 C17 . . . . -59.35(18) ?
C14 C15 C16 C17 . . . . -178.70(14) ?
C1 C15 C16 C17 . . . . 56.41(19) ?
C15 C16 C17 C18 . . . . -168.84(14) ?
C19 N1 C18 C17 . . . . -53.2(2) ?
C20 N1 C18 C17 . . . . -177.48(16) ?
C16 C17 C18 N1 . . . . -64.1(2) ?
O3 C21 C22 C27 . . . . -120.5(3) ?
O2 C21 C22 C27 . . . . 57.2(3) ?
O3 C21 C22 C23 . . . . 58.5(3) ?
O2 C21 C22 C23 . . . . -123.9(3) ?
C27 C22 C23 C24 . . . . -0.8(3) ?
C21 C22 C23 C24 . . . . -179.78(17) ?
C27 C22 C23 Cl1 . . . . 178.91(16) ?
C21 C22 C23 Cl1 . . . . 0.0(2) ?
C22 C23 C24 C25 . . . . 1.6(3) ?
Cl1 C23 C24 C25 . . . . -178.16(15) ?
C23 C24 C25 C26 . . . . -0.5(3) ?
C24 C25 C26 C27 . . . . -1.2(3) ?
C25 C26 C27 C22 . . . . 2.0(4) ?
C23 C22 C27 C26 . . . . -1.0(3) ?
C21 C22 C27 C26 . . . . 178.0(2) ?
O3' C21' C22' C27' . . . . 55(6) ?
O2' C21' C22' C27' . . . . -127(7) ?
O3' C21' C22' C23' . . . . -130(6) ?
O2' C21' C22' C23' . . . . 49(7) ?
C27' C22' C23' C24' . . . . -5(3) ?
C21' C22' C23' C24' . . . . 180.00(17) ?
C27' C22' C23' Cl1' . . . . 175(2) ?
C21' C22' C23' Cl1' . . . . 0.0(2) ?
C22' C23' C24' C25' . . . . 0.0(4) ?
Cl1' C23' C24' C25' . . . . 180.0(2) ?
C23' C24' C25' C26' . . . . 0.0(4) ?
C24' C25' C26' C27' . . . . 5(3) ?
C23' C22' C27' C26' . . . . 10(5) ?
C21' C22' C27' C26' . . . . -174(3) ?
C25' C26' C27' C22' . . . . -10(5) ?
